data_4320467
loop_
_publ_author_name
'David A. Brown'
'W. Errington'
'W. K. Glass'
'W. Haase'
'T. J. Kemp'
'H. Nimir'
'S. M. Ostrovsky'
'R. Werner'

_publ_section_title
;
 Magnetic, Spectroscopic, and Structural Studies of Dicobalt Hydroxamates
 and Model Hydrolases
;
_journal_name_full 'Inorganic Chemistry'
_journal_page_first 5962
_journal_page_last 5971
_journal_paper_doi 10.1021/ic0103345
_journal_volume 40
_journal_year 2001
_chemical_formula_sum 'C22 H44 Co2 F3 N5 O10 S'
_chemical_formula_weight 745.54
_chemical_name_systematic
;
?
;
_space_group_IT_number 2
_symmetry_cell_setting triclinic
_symmetry_space_group_name_Hall '-P 1'
_symmetry_space_group_name_H-M 'P -1'
_atom_sites_solution_hydrogens geom
_atom_sites_solution_primary direct
_atom_sites_solution_secondary difmap
_audit_creation_method SHELXL-97
_cell_angle_alpha 74.076(2)
_cell_angle_beta 84.566(3)
_cell_angle_gamma 81.201(3)
_cell_formula_units_Z 4
_cell_length_a 10.7949(8)
_cell_length_b 15.7459(10)
_cell_length_c 20.9128(18)
_cell_measurement_reflns_used 6923
_cell_measurement_temperature 180(2)
_cell_measurement_theta_max 28.67
_cell_measurement_theta_min 1.01
_cell_volume 3372.8(4)
_computing_cell_refinement 'SAINT (Siemens, 1995)'
_computing_data_collection 'SMART (Siemens, 1994)'
_computing_data_reduction SAINT
_computing_structure_refinement 'SHELXL-97 (Sheldrick, 1997)'
_computing_structure_solution 'SHELXS-97 (Sheldrick, 1990)'
_diffrn_ambient_temperature 180(2)
_diffrn_detector_area_resol_mean 8.192
_diffrn_measured_fraction_theta_full 0.856
_diffrn_measured_fraction_theta_max 0.856
_diffrn_measurement_device_type
;
 Siemens SMART CCD area-detector diffractometer
;
_diffrn_measurement_method '\w scans'
_diffrn_radiation_monochromator graphite
_diffrn_radiation_source 'normal-focus sealed tube'
_diffrn_radiation_type MoK\a
_diffrn_radiation_wavelength 0.71073
_diffrn_reflns_av_R_equivalents 0.0303
_diffrn_reflns_av_sigmaI/netI 0.0591
_diffrn_reflns_limit_h_max 13
_diffrn_reflns_limit_h_min -14
_diffrn_reflns_limit_k_max 20
_diffrn_reflns_limit_k_min -21
_diffrn_reflns_limit_l_max 17
_diffrn_reflns_limit_l_min -27
_diffrn_reflns_number 20461
_diffrn_reflns_theta_full 28.67
_diffrn_reflns_theta_max 28.67
_diffrn_reflns_theta_min 1.01
_diffrn_standards_decay_% 0
_diffrn_standards_number 0
_exptl_absorpt_coefficient_mu 1.116
_exptl_absorpt_correction_T_max 0.8076
_exptl_absorpt_correction_T_min 0.7307
_exptl_absorpt_correction_type multi-scan
_exptl_absorpt_process_details 'SADABS (Sheldrick, 1996)'
_exptl_crystal_colour red
_exptl_crystal_density_diffrn 1.468
_exptl_crystal_density_method 'not measured'
_exptl_crystal_description block
_exptl_crystal_F_000 1552
_exptl_crystal_size_max 0.30
_exptl_crystal_size_mid 0.20
_exptl_crystal_size_min 0.20
_refine_diff_density_max 1.296
_refine_diff_density_min -1.058
_refine_diff_density_rms 0.110
_refine_ls_extinction_method none
_refine_ls_goodness_of_fit_ref 1.071
_refine_ls_hydrogen_treatment constr
_refine_ls_matrix_type full
_refine_ls_number_parameters 829
_refine_ls_number_reflns 14888
_refine_ls_number_restraints 37
_refine_ls_restrained_S_all 1.075
_refine_ls_R_factor_all 0.1390
_refine_ls_R_factor_gt 0.0828
_refine_ls_shift/su_max 0.017
_refine_ls_shift/su_mean 0.000
_refine_ls_structure_factor_coef Fsqd
_refine_ls_weighting_details 'calc w=1/[\s^2^(Fo^2^)+(0.0545P)^2^+18.8206P] where P=(Fo^2^+2Fc^2^)/3'
_refine_ls_weighting_scheme calc
_refine_ls_wR_factor_gt 0.1682
_refine_ls_wR_factor_ref 0.2079
_reflns_number_gt 9515
_reflns_number_total 14888
_reflns_threshold_expression >2sigma(I)
_cod_data_source_file ic0103345_4.cif
_cod_data_source_block has4
_cod_depositor_comments
;
The following automatic conversions were performed:

'_exptl_absorpt_correction_type' value 'multi-scans' was replaced
with the value 'multi-scan' as specified in the replacement file
'src/cod-tools/trunk/data/replacement-values/replacement_values.lst'.

Automatic conversion script
Id: cif_fix_values 5376 2017-05-30 11:51:03Z andrius 
;
_cod_database_code 4320467

loop_
_symmetry_equiv_pos_as_xyz
'x, y, z'
'-x, -y, -z'

loop_
_atom_site_label
_atom_site_type_symbol
_atom_site_fract_x
_atom_site_fract_y
_atom_site_fract_z
_atom_site_U_iso_or_equiv
_atom_site_adp_type
_atom_site_occupancy
_atom_site_symmetry_multiplicity
_atom_site_calc_flag
_atom_site_refinement_flags
_atom_site_disorder_assembly
_atom_site_disorder_group
Co1 Co -0.80368(7) 0.16414(5) 0.05927(4) 0.0333(2) Uani 1 1 d . . .
Co2 Co -0.58468(8) 0.27979(6) -0.04208(4) 0.0365(2) Uani 1 1 d . . .
Co3 Co -0.43214(7) 0.32067(5) 0.43877(4) 0.03290(19) Uani 1 1 d . . .
Co4 Co -0.18219(7) 0.23043(6) 0.53594(4) 0.0374(2) Uani 1 1 d . . .
S3 S -0.8650(2) 0.45886(15) 0.19645(15) 0.0785(7) Uani 1 1 d . . .
O11 O -0.7087(4) 0.2749(3) 0.04032(19) 0.0356(9) Uani 1 1 d . . .
O12 O -0.8203(4) 0.1554(3) -0.0359(2) 0.0409(10) Uani 1 1 d . . .
O13 O -0.6954(4) 0.2469(3) -0.1024(2) 0.0478(11) Uani 1 1 d . . .
O14 O -0.6353(4) 0.0822(3) 0.0759(2) 0.0400(10) Uani 1 1 d . . .
O15 O -0.4988(4) 0.1529(3) 0.0003(2) 0.0449(11) Uani 1 1 d . . .
O16 O -0.7858(4) 0.1849(3) 0.1581(2) 0.0415(10) Uani 1 1 d . . .
O17 O -0.4812(4) 0.3189(3) 0.0277(2) 0.0451(11) Uani 1 1 d . . .
O21 O -0.2764(4) 0.2245(3) 0.45522(19) 0.0349(9) Uani 1 1 d . . .
O22 O -0.3170(4) 0.4200(3) 0.4238(2) 0.0421(10) Uani 1 1 d . . .
O23 O -0.1573(4) 0.3606(3) 0.4901(2) 0.0483(11) Uani 1 1 d . . .
O24 O -0.4918(4) 0.3193(3) 0.5353(2) 0.0418(10) Uani 1 1 d . . .
O25 O -0.3306(4) 0.2562(3) 0.5986(2) 0.0533(13) Uani 1 1 d . . .
O26 O -0.0326(4) 0.1960(3) 0.4648(2) 0.0454(11) Uani 1 1 d . . .
O27 O -0.3603(4) 0.3116(3) 0.3389(2) 0.0400(10) Uani 1 1 d . . .
N11 N -0.6436(4) 0.2680(3) 0.0959(2) 0.0344(11) Uani 1 1 d . . .
N12 N -0.9951(5) 0.2385(4) 0.0570(3) 0.0509(14) Uani 1 1 d . . .
N13 N -0.9035(5) 0.0497(4) 0.1005(3) 0.0440(13) Uani 1 1 d . . .
N15 N -0.6413(5) 0.4244(4) -0.0883(3) 0.0527(15) Uani 1 1 d . . .
N14 N -0.4368(5) 0.2958(4) -0.1205(3) 0.0480(14) Uani 1 1 d . . .
N21 N -0.1968(4) 0.2385(3) 0.3984(2) 0.0332(11) Uani 1 1 d . . .
N22 N -0.5652(5) 0.2239(4) 0.4405(3) 0.0423(12) Uani 1 1 d . . .
N23 N -0.5909(5) 0.4173(4) 0.4028(3) 0.0417(12) Uani 1 1 d . . .
N24 N -0.1751(5) 0.0854(4) 0.5862(3) 0.0572(17) Uani 1 1 d . . .
N25 N -0.0516(5) 0.2257(4) 0.6097(3) 0.0515(15) Uani 1 1 d . . .
C101 C -0.7746(5) 0.1936(4) -0.0923(3) 0.0346(13) Uani 1 1 d . . .
C102 C -0.8200(7) 0.1744(5) -0.1523(3) 0.0534(18) Uani 1 1 d . . .
H10A H -0.7759 0.2066 -0.1927 0.080 Uiso 1 1 calc R . .
H10B H -0.9105 0.1939 -0.1549 0.080 Uiso 1 1 calc R . .
H10C H -0.8031 0.1102 -0.1483 0.080 Uiso 1 1 calc R . .
C103 C -0.5275(6) 0.0893(4) 0.0481(3) 0.0343(13) Uani 1 1 d . . .
C104 C -0.4228(6) 0.0158(4) 0.0747(3) 0.0475(16) Uani 1 1 d . . .
H10D H -0.3709 0.0004 0.0374 0.071 Uiso 1 1 calc R . .
H10E H -0.4588 -0.0368 0.1020 0.071 Uiso 1 1 calc R . .
H10F H -0.3708 0.0363 0.1020 0.071 Uiso 1 1 calc R . .
C105 C -0.6935(6) 0.2228(4) 0.1568(3) 0.0374(14) Uani 1 1 d . . .
C106 C -0.6296(6) 0.2216(5) 0.2179(3) 0.0426(15) Uani 1 1 d . . .
H10G H -0.5816 0.1619 0.2348 0.051 Uiso 1 1 calc R . .
H10H H -0.6945 0.2315 0.2528 0.051 Uiso 1 1 calc R . .
C107 C -0.5417(6) 0.2908(5) 0.2061(3) 0.0469(16) Uani 1 1 d . . .
H10I H -0.4921 0.2802 0.2456 0.056 Uiso 1 1 calc R . .
H10J H -0.5905 0.3509 0.1985 0.056 Uiso 1 1 calc R . .
C108 C -0.4544(6) 0.2852(5) 0.1455(3) 0.0424(15) Uani 1 1 d . . .
H10K H -0.4008 0.3334 0.1357 0.051 Uiso 1 1 calc R . .
H10L H -0.3988 0.2275 0.1557 0.051 Uiso 1 1 calc R . .
C109 C -0.5245(6) 0.2931(4) 0.0852(3) 0.0383(14) Uani 1 1 d . . .
C110 C -1.0040(10) 0.3145(9) 0.0884(6) 0.119(5) Uani 1 1 d . . .
H11P H -1.0924 0.3378 0.0949 0.179 Uiso 1 1 calc R . .
H11Q H -0.9596 0.3618 0.0592 0.179 Uiso 1 1 calc R . .
H11R H -0.9656 0.2934 0.1315 0.179 Uiso 1 1 calc R . .
C111 C -1.0361(8) 0.2848(8) -0.0085(5) 0.102(4) Uani 1 1 d . . .
H11M H -1.0423 0.2415 -0.0336 0.153 Uiso 1 1 calc R . .
H11N H -0.9755 0.3248 -0.0319 0.153 Uiso 1 1 calc R . .
H11O H -1.1185 0.3197 -0.0047 0.153 Uiso 1 1 calc R . .
C112 C -1.0704(9) 0.1757(9) 0.0947(11) 0.202(10) Uani 1 1 d . . .
H11S H -1.1570 0.1952 0.0798 0.243 Uiso 1 1 calc R . .
H11T H -1.0725 0.1782 0.1416 0.243 Uiso 1 1 calc R . .
C113 C -1.0374(7) 0.0820(6) 0.0941(4) 0.061(2) Uani 1 1 d . . .
H11A H -1.0855 0.0448 0.1311 0.073 Uiso 1 1 calc R . .
H11B H -1.0629 0.0746 0.0519 0.073 Uiso 1 1 calc R . .
C114 C -0.8772(9) 0.0083(6) 0.1713(4) 0.071(3) Uani 1 1 d . . .
H11A H -0.9213 -0.0440 0.1883 0.107 Uiso 1 1 calc R . .
H11B H -0.9060 0.0515 0.1972 0.107 Uiso 1 1 calc R . .
H11C H -0.7866 -0.0099 0.1752 0.107 Uiso 1 1 calc R . .
C115 C -0.8648(8) -0.0182(5) 0.0643(4) 0.059(2) Uani 1 1 d . . .
H11D H -0.9109 -0.0692 0.0835 0.088 Uiso 1 1 calc R . .
H11E H -0.7745 -0.0379 0.0679 0.088 Uiso 1 1 calc R . .
H11F H -0.8831 0.0069 0.0173 0.088 Uiso 1 1 calc R . .
C116 C -0.4222(8) 0.2239(6) -0.1556(4) 0.063(2) Uani 1 1 d . . .
H11J H -0.3551 0.2340 -0.1907 0.095 Uiso 1 1 calc R . .
H11K H -0.5012 0.2245 -0.1754 0.095 Uiso 1 1 calc R . .
H11L H -0.4008 0.1660 -0.1237 0.095 Uiso 1 1 calc R . .
C117 C -0.3149(7) 0.2928(6) -0.0927(4) 0.058(2) Uani 1 1 d . . .
H11G H -0.2970 0.2367 -0.0583 0.088 Uiso 1 1 calc R . .
H11H H -0.3183 0.3430 -0.0730 0.088 Uiso 1 1 calc R . .
H11I H -0.2484 0.2969 -0.1283 0.088 Uiso 1 1 calc R . .
C118 C -0.4734(8) 0.3840(5) -0.1674(4) 0.064(2) Uani 1 1 d . . .
H11J H -0.3985 0.4047 -0.1949 0.076 Uiso 1 1 calc R . .
H11K H -0.5350 0.3782 -0.1977 0.076 Uiso 1 1 calc R . .
C119 C -0.5290(8) 0.4506(5) -0.1312(4) 0.062(2) Uani 1 1 d . . .
H11L H -0.4652 0.4591 -0.1034 0.075 Uiso 1 1 calc R . .
H11M H -0.5525 0.5084 -0.1639 0.075 Uiso 1 1 calc R . .
C120 C -0.7520(8) 0.4413(6) -0.1291(5) 0.077(3) Uani 1 1 d . . .
H12D H -0.7691 0.5052 -0.1508 0.116 Uiso 1 1 calc R . .
H12E H -0.8250 0.4219 -0.1003 0.116 Uiso 1 1 calc R . .
H12F H -0.7349 0.4081 -0.1630 0.116 Uiso 1 1 calc R . .
C121 C -0.6708(9) 0.4764(5) -0.0379(5) 0.070(2) Uani 1 1 d . . .
H12A H -0.5970 0.4696 -0.0121 0.106 Uiso 1 1 calc R . .
H12B H -0.7410 0.4543 -0.0079 0.106 Uiso 1 1 calc R . .
H12C H -0.6937 0.5395 -0.0605 0.106 Uiso 1 1 calc R . .
C201 C -0.2153(6) 0.4220(4) 0.4471(3) 0.0394(14) Uani 1 1 d . . .
C202 C -0.1540(8) 0.5062(5) 0.4212(4) 0.063(2) Uani 1 1 d . . .
H20A H -0.1260 0.5231 0.4587 0.094 Uiso 1 1 calc R . .
H20B H -0.2147 0.5544 0.3971 0.094 Uiso 1 1 calc R . .
H20C H -0.0815 0.4956 0.3911 0.094 Uiso 1 1 calc R . .
C203 C -0.4424(6) 0.2914(4) 0.5895(3) 0.0372(13) Uani 1 1 d . . .
C204 C -0.5235(6) 0.2996(5) 0.6516(3) 0.0494(17) Uani 1 1 d . . .
H20D H -0.5877 0.3517 0.6402 0.074 Uiso 1 1 calc R . .
H20E H -0.4708 0.3066 0.6850 0.074 Uiso 1 1 calc R . .
H20F H -0.5642 0.2458 0.6697 0.074 Uiso 1 1 calc R . .
C205 C -0.0695(6) 0.2197(4) 0.4081(3) 0.0376(13) Uani 1 1 d . . .
C206 C 0.0183(6) 0.2320(5) 0.3474(3) 0.0433(15) Uani 1 1 d . . .
H20G H 0.0917 0.1851 0.3560 0.052 Uiso 1 1 calc R . .
H20H H 0.0492 0.2904 0.3386 0.052 Uiso 1 1 calc R . .
C207 C -0.0426(6) 0.2279(5) 0.2862(3) 0.0510(17) Uani 1 1 d . . .
H20I H -0.0613 0.1666 0.2915 0.061 Uiso 1 1 calc R . .
H20J H 0.0154 0.2436 0.2465 0.061 Uiso 1 1 calc R . .
C208 C -0.1636(6) 0.2928(5) 0.2770(3) 0.0471(16) Uani 1 1 d . . .
H20K H -0.1421 0.3544 0.2630 0.056 Uiso 1 1 calc R . .
H20L H -0.2088 0.2839 0.2409 0.056 Uiso 1 1 calc R . .
C209 C -0.2484(6) 0.2828(4) 0.3382(3) 0.0370(13) Uani 1 1 d . . .
C210 C -0.6056(8) 0.1766(6) 0.5077(4) 0.065(2) Uani 1 1 d . . .
H21A H -0.6426 0.2198 0.5324 0.097 Uiso 1 1 calc R . .
H21B H -0.5331 0.1394 0.5305 0.097 Uiso 1 1 calc R . .
H21C H -0.6682 0.1388 0.5053 0.097 Uiso 1 1 calc R . .
C211 C -0.5125(8) 0.1559(5) 0.4053(4) 0.064(2) Uani 1 1 d . . .
H21D H -0.4427 0.1171 0.4296 0.096 Uiso 1 1 calc R . .
H21E H -0.4822 0.1853 0.3602 0.096 Uiso 1 1 calc R . .
H21F H -0.5778 0.1201 0.4028 0.096 Uiso 1 1 calc R . .
C212 C -0.6721(7) 0.2804(6) 0.4034(5) 0.066(2) Uani 1 1 d . . .
H21G H -0.6520 0.2892 0.3550 0.079 Uiso 1 1 calc R . .
H21H H -0.7474 0.2492 0.4153 0.079 Uiso 1 1 calc R . .
C213 C -0.7006(7) 0.3686(6) 0.4180(4) 0.063(2) Uani 1 1 d . . .
H21I H -0.7707 0.4043 0.3912 0.075 Uiso 1 1 calc R . .
H21J H -0.7277 0.3602 0.4656 0.075 Uiso 1 1 calc R . .
C214 C -0.5746(8) 0.4607(5) 0.3313(3) 0.061(2) Uani 1 1 d . . .
H21G H -0.6473 0.5055 0.3173 0.092 Uiso 1 1 calc R . .
H21H H -0.5671 0.4160 0.3061 0.092 Uiso 1 1 calc R . .
H21I H -0.4983 0.4897 0.3229 0.092 Uiso 1 1 calc R . .
C215 C -0.6096(7) 0.4880(5) 0.4381(4) 0.0556(19) Uani 1 1 d . . .
H21J H -0.5361 0.5201 0.4288 0.083 Uiso 1 1 calc R . .
H21K H -0.6203 0.4613 0.4861 0.083 Uiso 1 1 calc R . .
H21L H -0.6846 0.5297 0.4227 0.083 Uiso 1 1 calc R . .
C216 C -0.1633(10) 0.0308(6) 0.5376(5) 0.085(3) Uani 1 1 d . . .
H21P H -0.0910 0.0447 0.5064 0.127 Uiso 1 1 calc R . .
H21Q H -0.2398 0.0443 0.5129 0.127 Uiso 1 1 calc R . .
H21R H -0.1514 -0.0325 0.5614 0.127 Uiso 1 1 calc R . .
C217 C -0.2856(8) 0.0619(6) 0.6294(5) 0.086(3) Uani 1 1 d . . .
H21M H -0.2735 -0.0020 0.6517 0.129 Uiso 1 1 calc R . .
H21N H -0.3596 0.0760 0.6028 0.129 Uiso 1 1 calc R . .
H21O H -0.2979 0.0959 0.6629 0.129 Uiso 1 1 calc R . .
C218 C -0.0618(8) 0.0652(6) 0.6235(5) 0.082(3) Uani 1 1 d . . .
H21M H 0.0130 0.0606 0.5928 0.098 Uiso 1 1 calc R . .
H21N H -0.0626 0.0071 0.6571 0.098 Uiso 1 1 calc R . .
C219 C -0.0538(9) 0.1358(6) 0.6575(4) 0.077(3) Uani 1 1 d . . .
H21O H 0.0232 0.1200 0.6827 0.093 Uiso 1 1 calc R . .
H21P H -0.1267 0.1380 0.6897 0.093 Uiso 1 1 calc R . .
C220 C -0.0901(8) 0.2956(6) 0.6450(4) 0.073(2) Uani 1 1 d . . .
H22D H -0.0281 0.2916 0.6774 0.109 Uiso 1 1 calc R . .
H22E H -0.1724 0.2873 0.6682 0.109 Uiso 1 1 calc R . .
H22F H -0.0953 0.3543 0.6128 0.109 Uiso 1 1 calc R . .
C221 C 0.0745(7) 0.2371(7) 0.5780(4) 0.079(3) Uani 1 1 d . . .
H22A H 0.0702 0.2927 0.5423 0.118 Uiso 1 1 calc R . .
H22B H 0.1062 0.1868 0.5592 0.118 Uiso 1 1 calc R . .
H22C H 0.1312 0.2394 0.6112 0.118 Uiso 1 1 calc R . .
O31 O -0.7563(6) 0.4888(4) 0.1587(5) 0.115(3) Uani 1 1 d . . .
O32 O -0.8351(8) 0.3920(6) 0.2565(6) 0.179(5) Uani 1 1 d . . .
O33 O -0.9584(9) 0.4431(9) 0.1607(8) 0.218(7) Uani 1 1 d . . .
C301 C -0.9382(9) 0.5476(9) 0.2259(5) 0.088(3) Uani 1 1 d . . .
F31 F -0.9712(6) 0.6208(4) 0.1754(4) 0.127(3) Uani 1 1 d . . .
F32 F -1.0473(7) 0.5319(7) 0.2570(4) 0.168(4) Uani 1 1 d . . .
F33 F -0.8650(9) 0.5752(8) 0.2594(6) 0.215(6) Uani 1 1 d . . .
S4 S 0.7331(5) 0.0608(4) 0.2623(3) 0.0566(14) Uani 0.50 1 d PD A 1
O41 O 0.6926(16) 0.1447(11) 0.2760(8) 0.058(5) Uani 0.50 1 d PD A 1
O42 O 0.8686(11) 0.0340(10) 0.2599(7) 0.056(4) Uani 0.50 1 d PD A 1
O43 O 0.681(2) 0.0559(17) 0.2000(9) 0.211(14) Uani 0.50 1 d PD A 1
S4' S 0.7481(5) 0.0492(4) 0.2961(3) 0.0533(13) Uani 0.50 1 d PD A 2
O41' O 0.6669(18) 0.1292(11) 0.2679(10) 0.097(9) Uani 0.50 1 d PD A 2
O42' O 0.8332(16) 0.0140(15) 0.2516(10) 0.140(12) Uani 0.50 1 d PD A 2
O43' O 0.7701(10) 0.0266(9) 0.3635(6) 0.082(4) Uani 0.50 1 d PD A 2
C401 C 0.6428(11) -0.0246(7) 0.2996(5) 0.103(4) Uani 1 1 d DU . .
F41 F 0.6869(8) -0.1097(6) 0.3243(5) 0.094(3) Uiso 0.674(14) 1 d PDU A 1
F42 F 0.5435(8) -0.0091(6) 0.3412(5) 0.087(3) Uiso 0.674(14) 1 d PDU A 1
F43 F 0.5840(13) -0.0242(9) 0.2436(6) 0.160(6) Uiso 0.674(14) 1 d PDU A 1
F41' F 0.6924(16) -0.1028(10) 0.2865(11) 0.090(6) Uiso 0.326(14) 1 d PDU A 2
F42' F 0.683(3) -0.027(2) 0.3633(11) 0.190(15) Uiso 0.326(14) 1 d PDU A 2
F43' F 0.5198(14) -0.0032(15) 0.2984(13) 0.124(9) Uiso 0.326(14) 1 d PDU A 2

loop_
_atom_site_aniso_label
_atom_site_aniso_U_11
_atom_site_aniso_U_22
_atom_site_aniso_U_33
_atom_site_aniso_U_23
_atom_site_aniso_U_13
_atom_site_aniso_U_12
Co1 0.0302(4) 0.0419(5) 0.0299(4) -0.0104(3) -0.0008(3) -0.0099(3)
Co2 0.0363(4) 0.0395(5) 0.0320(4) -0.0002(3) -0.0070(3) -0.0132(4)
Co3 0.0293(4) 0.0399(5) 0.0289(4) -0.0090(3) -0.0035(3) -0.0019(3)
Co4 0.0318(4) 0.0446(5) 0.0300(4) -0.0035(4) -0.0024(3) 0.0020(4)
S3 0.0472(12) 0.0553(13) 0.136(2) -0.0261(14) -0.0106(13) -0.0106(10)
O11 0.036(2) 0.038(2) 0.036(2) -0.0108(18) -0.0123(17) -0.0045(18)
O12 0.045(2) 0.048(3) 0.033(2) -0.0123(19) 0.0020(19) -0.017(2)
O13 0.055(3) 0.058(3) 0.032(2) -0.002(2) -0.007(2) -0.028(2)
O14 0.036(2) 0.040(2) 0.040(2) -0.0051(19) 0.0028(18) -0.0057(18)
O15 0.044(3) 0.044(3) 0.040(2) -0.001(2) 0.003(2) -0.008(2)
O16 0.040(2) 0.053(3) 0.037(2) -0.016(2) -0.0028(19) -0.014(2)
O17 0.044(3) 0.054(3) 0.041(3) -0.008(2) -0.009(2) -0.022(2)
O21 0.032(2) 0.042(2) 0.028(2) -0.0075(17) 0.0063(16) -0.0054(17)
O22 0.041(2) 0.042(2) 0.043(2) -0.008(2) -0.008(2) -0.0074(19)
O23 0.050(3) 0.049(3) 0.046(3) -0.009(2) -0.015(2) -0.009(2)
O24 0.035(2) 0.056(3) 0.033(2) -0.014(2) -0.0033(18) 0.002(2)
O25 0.042(3) 0.074(3) 0.034(2) -0.009(2) -0.003(2) 0.013(2)
O26 0.033(2) 0.057(3) 0.040(2) -0.007(2) -0.0035(19) 0.002(2)
O27 0.033(2) 0.052(3) 0.035(2) -0.010(2) -0.0030(17) -0.0059(19)
N11 0.033(3) 0.038(3) 0.035(3) -0.010(2) -0.008(2) -0.008(2)
N12 0.035(3) 0.070(4) 0.051(3) -0.024(3) -0.004(3) -0.002(3)
N13 0.043(3) 0.057(3) 0.035(3) -0.012(3) 0.006(2) -0.020(3)
N15 0.040(3) 0.051(4) 0.059(4) 0.006(3) -0.013(3) -0.013(3)
N14 0.038(3) 0.057(4) 0.042(3) 0.003(3) -0.006(2) -0.013(3)
N21 0.030(2) 0.036(3) 0.032(3) -0.008(2) 0.004(2) -0.004(2)
N22 0.036(3) 0.051(3) 0.041(3) -0.013(3) -0.002(2) -0.008(2)
N23 0.040(3) 0.047(3) 0.036(3) -0.008(2) -0.010(2) 0.002(2)
N24 0.043(3) 0.052(4) 0.056(4) 0.013(3) 0.002(3) 0.004(3)
N25 0.038(3) 0.068(4) 0.039(3) -0.004(3) -0.008(2) 0.004(3)
C101 0.032(3) 0.036(3) 0.039(3) -0.011(3) -0.005(2) -0.008(2)
C102 0.058(4) 0.066(5) 0.038(4) -0.009(3) -0.009(3) -0.019(4)
C103 0.040(3) 0.035(3) 0.031(3) -0.013(3) -0.006(2) -0.006(3)
C104 0.042(4) 0.044(4) 0.050(4) -0.004(3) -0.006(3) 0.003(3)
C105 0.037(3) 0.041(3) 0.034(3) -0.015(3) -0.004(3) 0.007(3)
C106 0.038(3) 0.055(4) 0.037(3) -0.015(3) -0.005(3) -0.006(3)
C107 0.040(4) 0.055(4) 0.050(4) -0.021(3) -0.015(3) 0.001(3)
C108 0.038(3) 0.050(4) 0.044(4) -0.013(3) -0.010(3) -0.009(3)
C109 0.037(3) 0.035(3) 0.045(4) -0.009(3) -0.011(3) -0.009(3)
C110 0.096(8) 0.155(11) 0.123(9) -0.093(9) -0.054(7) 0.066(8)
C111 0.052(5) 0.153(11) 0.079(7) -0.021(7) -0.023(5) 0.043(6)
C112 0.028(5) 0.122(11) 0.38(3) 0.047(14) 0.043(9) -0.013(6)
C113 0.043(4) 0.078(6) 0.075(5) -0.039(5) 0.006(4) -0.026(4)
C114 0.085(6) 0.089(6) 0.039(4) 0.004(4) 0.001(4) -0.049(5)
C115 0.066(5) 0.045(4) 0.069(5) -0.017(4) 0.011(4) -0.028(4)
C116 0.062(5) 0.072(5) 0.053(5) -0.013(4) 0.013(4) -0.016(4)
C117 0.042(4) 0.078(5) 0.050(4) -0.003(4) -0.003(3) -0.019(4)
C118 0.057(5) 0.070(5) 0.052(4) 0.013(4) -0.005(4) -0.024(4)
C119 0.064(5) 0.047(4) 0.064(5) 0.015(4) -0.013(4) -0.021(4)
C120 0.053(5) 0.060(5) 0.099(7) 0.021(5) -0.029(5) -0.010(4)
C121 0.078(6) 0.037(4) 0.088(6) -0.005(4) -0.001(5) -0.004(4)
C201 0.043(4) 0.040(3) 0.033(3) -0.007(3) 0.002(3) -0.005(3)
C202 0.061(5) 0.049(4) 0.073(5) -0.002(4) -0.002(4) -0.018(4)
C203 0.036(3) 0.044(4) 0.031(3) -0.009(3) 0.002(2) -0.003(3)
C204 0.048(4) 0.064(5) 0.032(3) -0.013(3) 0.006(3) 0.002(3)
C205 0.034(3) 0.036(3) 0.040(3) -0.008(3) 0.002(3) -0.003(3)
C206 0.038(3) 0.055(4) 0.038(3) -0.016(3) 0.006(3) -0.009(3)
C207 0.041(4) 0.074(5) 0.041(4) -0.021(3) 0.012(3) -0.014(3)
C208 0.043(4) 0.068(5) 0.031(3) -0.013(3) 0.006(3) -0.015(3)
C209 0.042(4) 0.043(3) 0.030(3) -0.011(3) -0.003(3) -0.014(3)
C210 0.063(5) 0.079(6) 0.060(5) -0.018(4) 0.007(4) -0.037(4)
C211 0.067(5) 0.061(5) 0.076(5) -0.035(4) 0.012(4) -0.025(4)
C212 0.048(4) 0.075(6) 0.082(6) -0.026(5) -0.025(4) -0.006(4)
C213 0.035(4) 0.075(6) 0.077(6) -0.019(4) -0.010(4) 0.000(4)
C214 0.064(5) 0.067(5) 0.042(4) -0.006(4) -0.011(3) 0.013(4)
C215 0.057(4) 0.054(4) 0.056(4) -0.020(4) -0.016(4) 0.013(4)
C216 0.106(8) 0.042(5) 0.095(7) -0.007(5) -0.007(6) 0.002(5)
C217 0.050(5) 0.072(6) 0.107(8) 0.027(5) 0.002(5) -0.010(4)
C218 0.059(5) 0.076(6) 0.082(6) 0.020(5) -0.016(5) 0.010(5)
C219 0.076(6) 0.092(7) 0.047(5) -0.003(5) -0.022(4) 0.021(5)
C220 0.065(5) 0.091(7) 0.072(6) -0.039(5) -0.028(4) 0.007(5)
C221 0.035(4) 0.135(9) 0.066(5) -0.020(5) -0.010(4) -0.015(5)
O31 0.067(4) 0.064(4) 0.186(8) -0.007(5) 0.050(5) -0.006(3)
O32 0.104(6) 0.086(6) 0.252(12) 0.089(7) 0.022(7) 0.010(5)
O33 0.116(8) 0.260(14) 0.380(19) -0.250(14) -0.094(10) 0.019(8)
C301 0.055(5) 0.154(11) 0.062(6) -0.041(7) 0.006(4) -0.021(6)
F31 0.089(4) 0.074(4) 0.184(7) 0.006(4) -0.001(5) 0.011(3)
F32 0.107(6) 0.220(9) 0.129(6) -0.012(6) 0.062(5) 0.018(6)
F33 0.158(8) 0.314(13) 0.249(11) -0.223(11) -0.110(8) 0.068(8)
S4 0.035(2) 0.068(4) 0.073(4) -0.033(3) 0.005(3) -0.005(2)
O41 0.052(10) 0.050(9) 0.072(9) -0.014(6) 0.016(7) -0.024(6)
O42 0.016(6) 0.061(7) 0.069(7) 0.017(6) 0.005(5) -0.004(5)
O43 0.24(3) 0.30(3) 0.099(13) -0.125(18) -0.119(16) 0.13(2)
S4' 0.037(2) 0.046(2) 0.065(3) -0.002(3) 0.007(2) -0.0001(17)
O41' 0.044(9) 0.034(8) 0.19(2) 0.012(10) -0.037(9) 0.011(9)
O42' 0.040(11) 0.129(19) 0.21(2) 0.007(15) 0.051(13) -0.011(11)
O43' 0.051(6) 0.115(10) 0.094(9) -0.059(8) -0.055(6) 0.034(6)
C401 0.117(10) 0.098(9) 0.089(8) -0.032(7) -0.013(7) 0.017(7)

loop_
_atom_type_symbol
_atom_type_description
_atom_type_scat_dispersion_real
_atom_type_scat_dispersion_imag
_atom_type_scat_source
C C 0.0033 0.0016 'International Tables Vol C Tables 4.2.6.8 and 6.1.1.4'
H H 0.0000 0.0000 'International Tables Vol C Tables 4.2.6.8 and 6.1.1.4'
N N 0.0061 0.0033 'International Tables Vol C Tables 4.2.6.8 and 6.1.1.4'
O O 0.0106 0.0060 'International Tables Vol C Tables 4.2.6.8 and 6.1.1.4'
F F 0.0171 0.0103 'International Tables Vol C Tables 4.2.6.8 and 6.1.1.4'
S S 0.1246 0.1234 'International Tables Vol C Tables 4.2.6.8 and 6.1.1.4'
Co Co 0.3494 0.9721 'International Tables Vol C Tables 4.2.6.8 and 6.1.1.4'

loop_
_geom_angle_atom_site_label_1
_geom_angle_atom_site_label_2
_geom_angle_atom_site_label_3
_geom_angle
_geom_angle_site_symmetry_1
_geom_angle_site_symmetry_3
_geom_angle_publ_flag
O12 Co1 O14 96.79(18) . . ?
O12 Co1 O11 101.14(16) . . ?
O14 Co1 O11 89.57(16) . . ?
O12 Co1 N13 90.79(18) . . ?
O14 Co1 N13 89.83(19) . . ?
O11 Co1 N13 168.04(18) . . ?
O12 Co1 O16 175.51(17) . . ?
O14 Co1 O16 85.42(17) . . ?
O11 Co1 O16 74.91(16) . . ?
N13 Co1 O16 93.13(18) . . ?
O12 Co1 N12 89.1(2) . . ?
O14 Co1 N12 170.7(2) . . ?
O11 Co1 N12 96.3(2) . . ?
N13 Co1 N12 83.0(2) . . ?
O16 Co1 N12 89.19(19) . . ?
O13 Co2 O15 97.45(19) . . ?
O13 Co2 O11 99.14(17) . . ?
O15 Co2 O11 91.14(16) . . ?
O13 Co2 N14 90.0(2) . . ?
O15 Co2 N14 89.73(19) . . ?
O11 Co2 N14 170.65(19) . . ?
O13 Co2 O17 174.82(19) . . ?
O15 Co2 O17 84.72(18) . . ?
O11 Co2 O17 76.06(16) . . ?
N14 Co2 O17 94.75(19) . . ?
O13 Co2 N15 90.8(2) . . ?
O15 Co2 N15 169.11(19) . . ?
O11 Co2 N15 94.5(2) . . ?
N14 Co2 N15 83.2(2) . . ?
O17 Co2 N15 87.6(2) . . ?
O24 Co3 O21 100.20(16) . . ?
O24 Co3 O22 96.69(18) . . ?
O21 Co3 O22 90.04(17) . . ?
O24 Co3 N23 90.33(18) . . ?
O21 Co3 N23 169.08(18) . . ?
O22 Co3 N23 91.62(19) . . ?
O24 Co3 O27 175.48(17) . . ?
O21 Co3 O27 75.56(15) . . ?
O22 Co3 O27 84.96(17) . . ?
N23 Co3 O27 93.84(18) . . ?
O24 Co3 N22 89.19(19) . . ?
O21 Co3 N22 94.39(18) . . ?
O22 Co3 N22 171.91(18) . . ?
N23 Co3 N22 82.8(2) . . ?
O27 Co3 N22 89.59(18) . . ?
O25 Co4 O23 97.3(2) . . ?
O25 Co4 O21 100.23(17) . . ?
O23 Co4 O21 90.60(17) . . ?
O25 Co4 N25 91.0(2) . . ?
O23 Co4 N25 90.2(2) . . ?
O21 Co4 N25 168.58(19) . . ?
O25 Co4 O26 174.9(2) . . ?
O23 Co4 O26 85.52(18) . . ?
O21 Co4 O26 75.35(16) . . ?
N25 Co4 O26 93.35(19) . . ?
O25 Co4 N24 89.5(2) . . ?
O23 Co4 N24 170.6(2) . . ?
O21 Co4 N24 94.5(2) . . ?
N25 Co4 N24 83.2(2) . . ?
O26 Co4 N24 88.2(2) . . ?
O33 S3 O31 116.2(8) . . ?
O33 S3 O32 115.7(9) . . ?
O31 S3 O32 112.3(5) . . ?
O33 S3 C301 102.6(5) . . ?
O31 S3 C301 105.5(5) . . ?
O32 S3 C301 102.3(6) . . ?
N11 O11 Co2 109.9(3) . . ?
N11 O11 Co1 108.1(3) . . ?
Co2 O11 Co1 110.49(18) . . ?
C101 O12 Co1 133.7(4) . . ?
C101 O13 Co2 133.5(4) . . ?
C103 O14 Co1 131.8(4) . . ?
C103 O15 Co2 134.6(4) . . ?
C105 O16 Co1 109.9(4) . . ?
C109 O17 Co2 111.2(4) . . ?
N21 O21 Co3 108.6(3) . . ?
N21 O21 Co4 109.7(3) . . ?
Co3 O21 Co4 111.06(18) . . ?
C201 O22 Co3 132.5(4) . . ?
C201 O23 Co4 133.9(4) . . ?
C203 O24 Co3 134.4(4) . . ?
C203 O25 Co4 133.3(4) . . ?
C205 O26 Co4 110.5(4) . . ?
C209 O27 Co3 111.3(4) . . ?
C105 N11 C109 124.5(5) . . ?
C105 N11 O11 117.1(5) . . ?
C109 N11 O11 117.4(5) . . ?
C112 N12 C111 115.5(10) . . ?
C112 N12 C110 109.4(11) . . ?
C111 N12 C110 100.9(8) . . ?
C112 N12 Co1 104.3(6) . . ?
C111 N12 Co1 115.0(5) . . ?
C110 N12 Co1 111.9(5) . . ?
C115 N13 C113 110.4(6) . . ?
C115 N13 C114 107.6(6) . . ?
C113 N13 C114 110.3(6) . . ?
C115 N13 Co1 110.6(4) . . ?
C113 N13 Co1 106.9(5) . . ?
C114 N13 Co1 111.1(4) . . ?
C119 N15 C120 110.2(6) . . ?
C119 N15 C121 111.2(6) . . ?
C120 N15 C121 107.7(7) . . ?
C119 N15 Co2 102.6(4) . . ?
C120 N15 Co2 112.7(5) . . ?
C121 N15 Co2 112.3(4) . . ?
C117 N14 C118 110.8(6) . . ?
C117 N14 C116 107.2(6) . . ?
C118 N14 C116 110.5(6) . . ?
C117 N14 Co2 110.4(4) . . ?
C118 N14 Co2 105.7(4) . . ?
C116 N14 Co2 112.2(4) . . ?
C209 N21 C205 124.7(5) . . ?
C209 N21 O21 118.1(5) . . ?
C205 N21 O21 116.4(5) . . ?
C210 N22 C211 107.1(6) . . ?
C210 N22 C212 111.6(6) . . ?
C211 N22 C212 108.2(6) . . ?
C210 N22 Co3 113.3(4) . . ?
C211 N22 Co3 113.0(4) . . ?
C212 N22 Co3 103.6(4) . . ?
C214 N23 C213 111.9(6) . . ?
C214 N23 C215 107.3(6) . . ?
C213 N23 C215 109.0(6) . . ?
C214 N23 Co3 112.1(4) . . ?
C213 N23 Co3 106.0(4) . . ?
C215 N23 Co3 110.6(4) . . ?
C217 N24 C218 111.7(7) . . ?
C217 N24 C216 105.8(8) . . ?
C218 N24 C216 109.9(7) . . ?
C217 N24 Co4 114.2(5) . . ?
C218 N24 Co4 103.4(5) . . ?
C216 N24 Co4 112.1(5) . . ?
C221 N25 C220 108.3(7) . . ?
C221 N25 C219 111.6(7) . . ?
C220 N25 C219 110.0(6) . . ?
C221 N25 Co4 110.3(4) . . ?
C220 N25 Co4 112.1(4) . . ?
C219 N25 Co4 104.6(5) . . ?
O13 C101 O12 125.1(5) . . ?
O13 C101 C102 117.5(5) . . ?
O12 C101 C102 117.4(5) . . ?
O14 C103 O15 125.5(6) . . ?
O14 C103 C104 117.5(5) . . ?
O15 C103 C104 117.1(6) . . ?
O16 C105 N11 118.7(5) . . ?
O16 C105 C106 123.8(6) . . ?
N11 C105 C106 117.5(6) . . ?
C105 C106 C107 113.8(5) . . ?
C106 C107 C108 109.0(5) . . ?
C109 C108 C107 112.4(5) . . ?
O17 C109 N11 119.2(5) . . ?
O17 C109 C108 123.7(6) . . ?
N11 C109 C108 117.1(5) . . ?
N12 C112 C113 119.1(11) . . ?
N13 C113 C112 113.6(7) . . ?
C119 C118 N14 111.2(6) . . ?
N15 C119 C118 112.9(6) . . ?
O22 C201 O23 126.5(6) . . ?
O22 C201 C202 117.6(6) . . ?
O23 C201 C202 115.9(6) . . ?
O24 C203 O25 126.2(6) . . ?
O24 C203 C204 117.7(5) . . ?
O25 C203 C204 116.1(5) . . ?
O26 C205 N21 119.9(5) . . ?
O26 C205 C206 122.7(6) . . ?
N21 C205 C206 117.4(5) . . ?
C205 C206 C207 112.8(5) . . ?
C206 C207 C208 109.3(6) . . ?
C209 C208 C207 113.5(6) . . ?
O27 C209 N21 117.9(5) . . ?
O27 C209 C208 124.5(6) . . ?
N21 C209 C208 117.6(5) . . ?
C213 C212 N22 112.3(6) . . ?
N23 C213 C212 111.7(6) . . ?
N24 C218 C219 110.9(7) . . ?
C218 C219 N25 112.6(7) . . ?
F33 C301 F32 113.9(10) . . ?
F33 C301 F31 103.5(11) . . ?
F32 C301 F31 102.0(9) . . ?
F33 C301 S3 112.7(8) . . ?
F32 C301 S3 112.1(9) . . ?
F31 C301 S3 111.8(7) . . ?
O41 S4 O42 115.6(9) . . ?
O41 S4 O43 111.5(10) . . ?
O42 S4 O43 109.6(9) . . ?
O41 S4 C401 116.6(8) . . ?
O42 S4 C401 115.4(8) . . ?
O43 S4 C401 83.3(12) . . ?
S4 O43 F43 92.9(13) . . ?
O43' S4' O42' 120.4(9) . . ?
O43' S4' O41' 119.5(10) . . ?
O42' S4' O41' 116.7(11) . . ?
O43' S4' C401 98.1(7) . . ?
O42' S4' C401 93.4(10) . . ?
O41' S4' C401 97.0(10) . . ?
O43' S4' F42' 49.5(8) . . ?
O42' S4' F42' 117.2(12) . . ?
O41' S4' F42' 116.0(12) . . ?
C401 S4' F42' 48.6(7) . . ?
F42' O43' S4' 79.0(12) . . ?
F43' C401 F41 117.5(15) . . ?
F43' C401 F42 40.7(10) . . ?
F41 C401 F42 104.5(10) . . ?
F43' C401 F41' 117.5(13) . . ?
F41 C401 F41' 33.2(8) . . ?
F42 C401 F41' 128.2(14) . . ?
F43' C401 F43 61.1(11) . . ?
F41 C401 F43 103.7(10) . . ?
F42 C401 F43 101.5(10) . . ?
F41' C401 F43 76.1(10) . . ?
F43' C401 F42' 109.9(12) . . ?
F41 C401 F42' 76.7(12) . . ?
F42 C401 F42' 69.3(11) . . ?
F41' C401 F42' 107.0(11) . . ?
F43 C401 F42' 170.3(17) . . ?
F43' C401 S4' 124.8(12) . . ?
F41 C401 S4' 114.7(9) . . ?
F42 C401 S4' 109.4(8) . . ?
F41' C401 S4' 115.7(10) . . ?
F43 C401 S4' 121.1(10) . . ?
F42' C401 S4' 66.3(15) . . ?
F43' C401 S4 116.6(13) . . ?
F41 C401 S4 125.7(9) . . ?
F42 C401 S4 119.3(8) . . ?
F41' C401 S4 112.2(11) . . ?
F43 C401 S4 97.6(9) . . ?
F42' C401 S4 89.7(16) . . ?
S4' C401 S4 23.5(3) . . ?
C401 F43 O43 85.8(10) . . ?
O43' F42' C401 116(2) . . ?
O43' F42' S4' 51.4(13) . . ?
C401 F42' S4' 65.1(13) . . ?

loop_
_geom_bond_atom_site_label_1
_geom_bond_atom_site_label_2
_geom_bond_distance
_geom_bond_site_symmetry_2
_geom_bond_publ_flag
Co1 O12 2.059(4) . ?
Co1 O14 2.060(4) . ?
Co1 O11 2.083(4) . ?
Co1 N13 2.172(5) . ?
Co1 O16 2.210(4) . ?
Co1 N12 2.212(6) . ?
Co2 O13 2.031(4) . ?
Co2 O15 2.063(4) . ?
Co2 O11 2.071(4) . ?
Co2 N14 2.168(6) . ?
Co2 O17 2.184(4) . ?
Co2 N15 2.230(6) . ?
Co3 O24 2.055(4) . ?
Co3 O21 2.070(4) . ?
Co3 O22 2.083(4) . ?
Co3 N23 2.153(5) . ?
Co3 O27 2.192(4) . ?
Co3 N22 2.240(5) . ?
Co4 O25 2.036(4) . ?
Co4 O23 2.057(5) . ?
Co4 O21 2.081(4) . ?
Co4 N25 2.166(6) . ?
Co4 O26 2.199(4) . ?
Co4 N24 2.230(6) . ?
S3 O33 1.399(9) . ?
S3 O31 1.418(6) . ?
S3 O32 1.428(9) . ?
S3 C301 1.732(12) . ?
O11 N11 1.385(6) . ?
O12 C101 1.260(7) . ?
O13 C101 1.252(7) . ?
O14 C103 1.257(7) . ?
O15 C103 1.259(7) . ?
O16 C105 1.232(7) . ?
O17 C109 1.230(7) . ?
O21 N21 1.386(6) . ?
O22 C201 1.252(8) . ?
O23 C201 1.257(7) . ?
O24 C203 1.239(7) . ?
O25 C203 1.257(7) . ?
O26 C205 1.227(7) . ?
O27 C209 1.224(7) . ?
N11 C105 1.382(8) . ?
N11 C109 1.382(7) . ?
N12 C112 1.399(12) . ?
N12 C111 1.439(10) . ?
N12 C110 1.502(11) . ?
N13 C115 1.463(9) . ?
N13 C113 1.463(9) . ?
N13 C114 1.479(9) . ?
N15 C119 1.479(9) . ?
N15 C120 1.482(9) . ?
N15 C121 1.487(10) . ?
N14 C117 1.479(9) . ?
N14 C118 1.485(9) . ?
N14 C116 1.490(10) . ?
N21 C209 1.383(7) . ?
N21 C205 1.383(8) . ?
N22 C210 1.458(9) . ?
N22 C211 1.476(9) . ?
N22 C212 1.484(9) . ?
N23 C214 1.470(8) . ?
N23 C213 1.470(9) . ?
N23 C215 1.476(9) . ?
N24 C217 1.458(10) . ?
N24 C218 1.461(10) . ?
N24 C216 1.485(11) . ?
N25 C221 1.472(9) . ?
N25 C220 1.475(10) . ?
N25 C219 1.494(10) . ?
C101 C102 1.509(8) . ?
C103 C104 1.514(8) . ?
C105 C106 1.503(8) . ?
C106 C107 1.507(9) . ?
C107 C108 1.520(9) . ?
C108 C109 1.499(8) . ?
C112 C113 1.468(16) . ?
C118 C119 1.480(12) . ?
C201 C202 1.515(9) . ?
C203 C204 1.520(8) . ?
C205 C206 1.497(8) . ?
C206 C207 1.513(9) . ?
C207 C208 1.523(10) . ?
C208 C209 1.487(8) . ?
C212 C213 1.483(11) . ?
C218 C219 1.489(13) . ?
C301 F33 1.297(12) . ?
C301 F32 1.314(11) . ?
C301 F31 1.360(12) . ?
S4 O41 1.423(16) . ?
S4 O42 1.459(13) . ?
S4 O43 1.491(13) . ?
S4 C401 1.746(14) . ?
O43 F43 1.77(3) . ?
S4' O43' 1.389(12) . ?
S4' O42' 1.408(18) . ?
S4' O41' 1.434(14) . ?
S4' C401 1.729(14) . ?
S4' F42' 1.74(3) . ?
O43' F42' 1.35(3) . ?
C401 F43' 1.320(14) . ?
C401 F41 1.327(11) . ?
C401 F42 1.350(11) . ?
C401 F41' 1.354(13) . ?
C401 F43 1.383(12) . ?
C401 F42' 1.430(15) . ?

loop_
_geom_torsion_atom_site_label_1
_geom_torsion_atom_site_label_2
_geom_torsion_atom_site_label_3
_geom_torsion_atom_site_label_4
_geom_torsion
_geom_torsion_site_symmetry_1
_geom_torsion_site_symmetry_2
_geom_torsion_site_symmetry_3
_geom_torsion_site_symmetry_4
_geom_torsion_publ_flag
O13 Co2 O11 N11 161.6(3) . . . . ?
O15 Co2 O11 N11 63.9(3) . . . . ?
N14 Co2 O11 N11 -31.4(13) . . . . ?
O17 Co2 O11 N11 -20.4(3) . . . . ?
N15 Co2 O11 N11 -106.8(3) . . . . ?
O13 Co2 O11 Co1 42.4(2) . . . . ?
O15 Co2 O11 Co1 -55.3(2) . . . . ?
N14 Co2 O11 Co1 -150.6(11) . . . . ?
O17 Co2 O11 Co1 -139.6(2) . . . . ?
N15 Co2 O11 Co1 134.0(2) . . . . ?
O12 Co1 O11 N11 -154.6(3) . . . . ?
O14 Co1 O11 N11 -57.8(3) . . . . ?
N13 Co1 O11 N11 29.4(11) . . . . ?
O16 Co1 O11 N11 27.6(3) . . . . ?
N12 Co1 O11 N11 115.1(3) . . . . ?
O12 Co1 O11 Co2 -34.3(2) . . . . ?
O14 Co1 O11 Co2 62.52(19) . . . . ?
N13 Co1 O11 Co2 149.7(9) . . . . ?
O16 Co1 O11 Co2 147.9(2) . . . . ?
N12 Co1 O11 Co2 -124.7(2) . . . . ?
O14 Co1 O12 C101 -81.3(6) . . . . ?
O11 Co1 O12 C101 9.6(6) . . . . ?
N13 Co1 O12 C101 -171.3(6) . . . . ?
O16 Co1 O12 C101 38(2) . . . . ?
N12 Co1 O12 C101 105.8(6) . . . . ?
O15 Co2 O13 C101 54.8(6) . . . . ?
O11 Co2 O13 C101 -37.6(6) . . . . ?
N14 Co2 O13 C101 144.5(6) . . . . ?
O17 Co2 O13 C101 -60(2) . . . . ?
N15 Co2 O13 C101 -132.3(6) . . . . ?
O12 Co1 O14 C103 63.3(5) . . . . ?
O11 Co1 O14 C103 -37.9(5) . . . . ?
N13 Co1 O14 C103 154.1(5) . . . . ?
O16 Co1 O14 C103 -112.8(5) . . . . ?
N12 Co1 O14 C103 -167.3(11) . . . . ?
O13 Co2 O15 C103 -83.8(6) . . . . ?
O11 Co2 O15 C103 15.6(6) . . . . ?
N14 Co2 O15 C103 -173.7(6) . . . . ?
O17 Co2 O15 C103 91.5(6) . . . . ?
N15 Co2 O15 C103 137.0(11) . . . . ?
O12 Co1 O16 C105 -55(2) . . . . ?
O14 Co1 O16 C105 64.4(4) . . . . ?
O11 Co1 O16 C105 -26.4(4) . . . . ?
N13 Co1 O16 C105 154.0(4) . . . . ?
N12 Co1 O16 C105 -123.1(4) . . . . ?
O13 Co2 O17 C109 44(2) . . . . ?
O15 Co2 O17 C109 -71.4(4) . . . . ?
O11 Co2 O17 C109 21.1(4) . . . . ?
N14 Co2 O17 C109 -160.6(4) . . . . ?
N15 Co2 O17 C109 116.4(5) . . . . ?
O24 Co3 O21 N21 -157.6(3) . . . . ?
O22 Co3 O21 N21 -60.7(3) . . . . ?
N23 Co3 O21 N21 38.1(11) . . . . ?
O27 Co3 O21 N21 24.0(3) . . . . ?
N22 Co3 O21 N21 112.5(3) . . . . ?
O24 Co3 O21 Co4 -36.9(2) . . . . ?
O22 Co3 O21 Co4 59.9(2) . . . . ?
N23 Co3 O21 Co4 158.7(9) . . . . ?
O27 Co3 O21 Co4 144.7(2) . . . . ?
N22 Co3 O21 Co4 -126.8(2) . . . . ?
O25 Co4 O21 N21 159.1(3) . . . . ?
O23 Co4 O21 N21 61.6(3) . . . . ?
N25 Co4 O21 N21 -32.3(12) . . . . ?
O26 Co4 O21 N21 -23.6(3) . . . . ?
N24 Co4 O21 N21 -110.5(3) . . . . ?
O25 Co4 O21 Co3 39.1(2) . . . . ?
O23 Co4 O21 Co3 -58.4(2) . . . . ?
N25 Co4 O21 Co3 -152.3(10) . . . . ?
O26 Co4 O21 Co3 -143.6(2) . . . . ?
N24 Co4 O21 Co3 129.5(2) . . . . ?
O24 Co3 O22 C201 69.2(6) . . . . ?
O21 Co3 O22 C201 -31.1(6) . . . . ?
N23 Co3 O22 C201 159.7(6) . . . . ?
O27 Co3 O22 C201 -106.5(6) . . . . ?
N22 Co3 O22 C201 -154.4(12) . . . . ?
O25 Co4 O23 C201 -75.0(6) . . . . ?
O21 Co4 O23 C201 25.4(6) . . . . ?
N25 Co4 O23 C201 -166.0(6) . . . . ?
O26 Co4 O23 C201 100.6(6) . . . . ?
N24 Co4 O23 C201 148.6(13) . . . . ?
O21 Co3 O24 C203 17.6(6) . . . . ?
O22 Co3 O24 C203 -73.7(6) . . . . ?
N23 Co3 O24 C203 -165.3(6) . . . . ?
O27 Co3 O24 C203 38(2) . . . . ?
N22 Co3 O24 C203 111.9(6) . . . . ?
O23 Co4 O25 C203 67.5(7) . . . . ?
O21 Co4 O25 C203 -24.4(7) . . . . ?
N25 Co4 O25 C203 157.8(7) . . . . ?
O26 Co4 O25 C203 -55(2) . . . . ?
N24 Co4 O25 C203 -119.0(7) . . . . ?
O25 Co4 O26 C205 54(2) . . . . ?
O23 Co4 O26 C205 -68.7(4) . . . . ?
O21 Co4 O26 C205 23.1(4) . . . . ?
N25 Co4 O26 C205 -158.6(5) . . . . ?
N24 Co4 O26 C205 118.3(5) . . . . ?
O24 Co3 O27 C209 -44(2) . . . . ?
O21 Co3 O27 C209 -24.0(4) . . . . ?
O22 Co3 O27 C209 67.4(4) . . . . ?
N23 Co3 O27 C209 158.7(4) . . . . ?
N22 Co3 O27 C209 -118.6(4) . . . . ?
Co2 O11 N11 C105 -149.6(4) . . . . ?
Co1 O11 N11 C105 -29.0(5) . . . . ?
Co2 O11 N11 C109 19.6(6) . . . . ?
Co1 O11 N11 C109 140.3(4) . . . . ?
O12 Co1 N12 C112 102.6(10) . . . . ?
O14 Co1 N12 C112 -27.3(18) . . . . ?
O11 Co1 N12 C112 -156.3(10) . . . . ?
N13 Co1 N12 C112 11.6(10) . . . . ?
O16 Co1 N12 C112 -81.6(10) . . . . ?
O12 Co1 N12 C111 -25.0(7) . . . . ?
O14 Co1 N12 C111 -154.8(12) . . . . ?
O11 Co1 N12 C111 76.2(7) . . . . ?
N13 Co1 N12 C111 -115.9(7) . . . . ?
O16 Co1 N12 C111 150.9(7) . . . . ?
O12 Co1 N12 C110 -139.3(7) . . . . ?
O14 Co1 N12 C110 90.9(14) . . . . ?
O11 Co1 N12 C110 -38.2(7) . . . . ?
N13 Co1 N12 C110 129.8(7) . . . . ?
O16 Co1 N12 C110 36.6(7) . . . . ?
O12 Co1 N13 C115 39.9(5) . . . . ?
O14 Co1 N13 C115 -56.9(5) . . . . ?
O11 Co1 N13 C115 -144.0(8) . . . . ?
O16 Co1 N13 C115 -142.3(5) . . . . ?
N12 Co1 N13 C115 128.9(5) . . . . ?
O12 Co1 N13 C113 -80.2(4) . . . . ?
O14 Co1 N13 C113 -177.0(4) . . . . ?
O11 Co1 N13 C113 95.9(10) . . . . ?
O16 Co1 N13 C113 97.6(4) . . . . ?
N12 Co1 N13 C113 8.8(4) . . . . ?
O12 Co1 N13 C114 159.4(5) . . . . ?
O14 Co1 N13 C114 62.6(5) . . . . ?
O11 Co1 N13 C114 -24.5(12) . . . . ?
O16 Co1 N13 C114 -22.8(5) . . . . ?
N12 Co1 N13 C114 -111.6(5) . . . . ?
O13 Co2 N15 C119 -104.8(5) . . . . ?
O15 Co2 N15 C119 34.8(14) . . . . ?
O11 Co2 N15 C119 155.9(5) . . . . ?
N14 Co2 N15 C119 -14.9(5) . . . . ?
O17 Co2 N15 C119 80.1(5) . . . . ?
O13 Co2 N15 C120 13.7(6) . . . . ?
O15 Co2 N15 C120 153.4(10) . . . . ?
O11 Co2 N15 C120 -85.5(6) . . . . ?
N14 Co2 N15 C120 103.6(6) . . . . ?
O17 Co2 N15 C120 -161.3(6) . . . . ?
O13 Co2 N15 C121 135.6(5) . . . . ?
O15 Co2 N15 C121 -84.8(13) . . . . ?
O11 Co2 N15 C121 36.4(5) . . . . ?
N14 Co2 N15 C121 -134.5(5) . . . . ?
O17 Co2 N15 C121 -39.4(5) . . . . ?
O13 Co2 N14 C117 -161.6(5) . . . . ?
O15 Co2 N14 C117 -64.2(5) . . . . ?
O11 Co2 N14 C117 31.2(14) . . . . ?
O17 Co2 N14 C117 20.5(5) . . . . ?
N15 Co2 N14 C117 107.5(5) . . . . ?
O13 Co2 N14 C118 78.4(5) . . . . ?
O15 Co2 N14 C118 175.9(5) . . . . ?
O11 Co2 N14 C118 -88.8(12) . . . . ?
O17 Co2 N14 C118 -99.5(5) . . . . ?
N15 Co2 N14 C118 -12.4(5) . . . . ?
O13 Co2 N14 C116 -42.1(5) . . . . ?
O15 Co2 N14 C116 55.3(5) . . . . ?
O11 Co2 N14 C116 150.7(11) . . . . ?
O17 Co2 N14 C116 140.0(5) . . . . ?
N15 Co2 N14 C116 -133.0(5) . . . . ?
Co3 O21 N21 C209 -24.7(6) . . . . ?
Co4 O21 N21 C209 -146.3(4) . . . . ?
Co3 O21 N21 C205 145.2(4) . . . . ?
Co4 O21 N21 C205 23.6(5) . . . . ?
O24 Co3 N22 C210 -19.2(5) . . . . ?
O21 Co3 N22 C210 81.0(5) . . . . ?
O22 Co3 N22 C210 -156.0(12) . . . . ?
N23 Co3 N22 C210 -109.6(5) . . . . ?
O27 Co3 N22 C210 156.5(5) . . . . ?
O24 Co3 N22 C211 -141.2(5) . . . . ?
O21 Co3 N22 C211 -41.1(5) . . . . ?
O22 Co3 N22 C211 82.0(14) . . . . ?
N23 Co3 N22 C211 128.3(5) . . . . ?
O27 Co3 N22 C211 34.4(5) . . . . ?
O24 Co3 N22 C212 101.9(5) . . . . ?
O21 Co3 N22 C212 -157.9(4) . . . . ?
O22 Co3 N22 C212 -34.9(15) . . . . ?
N23 Co3 N22 C212 11.5(5) . . . . ?
O27 Co3 N22 C212 -82.4(5) . . . . ?
O24 Co3 N23 C214 164.3(5) . . . . ?
O21 Co3 N23 C214 -31.1(13) . . . . ?
O22 Co3 N23 C214 67.6(5) . . . . ?
O27 Co3 N23 C214 -17.5(5) . . . . ?
N22 Co3 N23 C214 -106.6(5) . . . . ?
O24 Co3 N23 C213 -73.4(5) . . . . ?
O21 Co3 N23 C213 91.3(11) . . . . ?
O22 Co3 N23 C213 -170.1(5) . . . . ?
O27 Co3 N23 C213 104.9(5) . . . . ?
N22 Co3 N23 C213 15.8(5) . . . . ?
O24 Co3 N23 C215 44.6(5) . . . . ?
O21 Co3 N23 C215 -150.7(9) . . . . ?
O22 Co3 N23 C215 -52.1(5) . . . . ?
O27 Co3 N23 C215 -137.1(5) . . . . ?
N22 Co3 N23 C215 133.8(5) . . . . ?
O25 Co4 N24 C217 13.2(6) . . . . ?
O23 Co4 N24 C217 150.0(12) . . . . ?
O21 Co4 N24 C217 -87.0(6) . . . . ?
N25 Co4 N24 C217 104.2(6) . . . . ?
O26 Co4 N24 C217 -162.2(6) . . . . ?
O25 Co4 N24 C218 -108.3(5) . . . . ?
O23 Co4 N24 C218 28.5(17) . . . . ?
O21 Co4 N24 C218 151.4(5) . . . . ?
N25 Co4 N24 C218 -17.3(5) . . . . ?
O26 Co4 N24 C218 76.3(5) . . . . ?
O25 Co4 N24 C216 133.4(6) . . . . ?
O23 Co4 N24 C216 -89.8(15) . . . . ?
O21 Co4 N24 C216 33.2(6) . . . . ?
N25 Co4 N24 C216 -135.5(6) . . . . ?
O26 Co4 N24 C216 -41.9(6) . . . . ?
O25 Co4 N25 C221 -161.2(6) . . . . ?
O23 Co4 N25 C221 -63.9(6) . . . . ?
O21 Co4 N25 C221 30.0(14) . . . . ?
O26 Co4 N25 C221 21.6(6) . . . . ?
N24 Co4 N25 C221 109.4(6) . . . . ?
O25 Co4 N25 C220 -40.4(6) . . . . ?
O23 Co4 N25 C220 56.8(6) . . . . ?
O21 Co4 N25 C220 150.8(9) . . . . ?
O26 Co4 N25 C220 142.4(6) . . . . ?
N24 Co4 N25 C220 -129.9(6) . . . . ?
O25 Co4 N25 C219 78.7(5) . . . . ?
O23 Co4 N25 C219 176.0(5) . . . . ?
O21 Co4 N25 C219 -90.1(11) . . . . ?
O26 Co4 N25 C219 -98.5(5) . . . . ?
N24 Co4 N25 C219 -10.7(5) . . . . ?
Co2 O13 C101 O12 12.5(10) . . . . ?
Co2 O13 C101 C102 -168.2(5) . . . . ?
Co1 O12 C101 O13 4.8(10) . . . . ?
Co1 O12 C101 C102 -174.5(5) . . . . ?
Co1 O14 C103 O15 -0.5(9) . . . . ?
Co1 O14 C103 C104 178.7(4) . . . . ?
Co2 O15 C103 O14 15.3(9) . . . . ?
Co2 O15 C103 C104 -163.9(4) . . . . ?
Co1 O16 C105 N11 19.1(7) . . . . ?
Co1 O16 C105 C106 -159.8(5) . . . . ?
C109 N11 C105 O16 -162.4(6) . . . . ?
O11 N11 C105 O16 6.0(8) . . . . ?
C109 N11 C105 C106 16.7(9) . . . . ?
O11 N11 C105 C106 -175.0(5) . . . . ?
O16 C105 C106 C107 -165.0(6) . . . . ?
N11 C105 C106 C107 16.0(8) . . . . ?
C105 C106 C107 C108 -49.9(7) . . . . ?
C106 C107 C108 C109 54.7(7) . . . . ?
Co2 O17 C109 N11 -17.4(7) . . . . ?
Co2 O17 C109 C108 161.3(5) . . . . ?
C105 N11 C109 O17 167.4(6) . . . . ?
O11 N11 C109 O17 -1.0(8) . . . . ?
C105 N11 C109 C108 -11.4(9) . . . . ?
O11 N11 C109 C108 -179.7(5) . . . . ?
C107 C108 C109 O17 155.6(6) . . . . ?
C107 C108 C109 N11 -25.7(8) . . . . ?
C111 N12 C112 C113 94.4(14) . . . . ?
C110 N12 C112 C113 -152.7(14) . . . . ?
Co1 N12 C112 C113 -32.8(17) . . . . ?
C115 N13 C113 C112 -148.4(11) . . . . ?
C114 N13 C113 C112 92.9(12) . . . . ?
Co1 N13 C113 C112 -28.1(11) . . . . ?
N12 C112 C113 N13 44.5(19) . . . . ?
C117 N14 C118 C119 -80.4(8) . . . . ?
C116 N14 C118 C119 160.9(6) . . . . ?
Co2 N14 C118 C119 39.3(7) . . . . ?
C120 N15 C119 C118 -78.2(8) . . . . ?
C121 N15 C119 C118 162.4(6) . . . . ?
Co2 N15 C119 C118 42.0(7) . . . . ?
N14 C118 C119 N15 -58.5(8) . . . . ?
Co3 O22 C201 O23 -2.9(10) . . . . ?
Co3 O22 C201 C202 176.6(5) . . . . ?
Co4 O23 C201 O22 6.6(10) . . . . ?
Co4 O23 C201 C202 -173.0(5) . . . . ?
Co3 O24 C203 O25 2.9(11) . . . . ?
Co3 O24 C203 C204 -176.9(5) . . . . ?
Co4 O25 C203 O24 1.5(11) . . . . ?
Co4 O25 C203 C204 -178.8(5) . . . . ?
Co4 O26 C205 N21 -17.9(7) . . . . ?
Co4 O26 C205 C206 160.3(5) . . . . ?
C209 N21 C205 O26 165.9(6) . . . . ?
O21 N21 C205 O26 -3.2(8) . . . . ?
C209 N21 C205 C206 -12.4(9) . . . . ?
O21 N21 C205 C206 178.4(5) . . . . ?
O26 C205 C206 C207 158.9(6) . . . . ?
N21 C205 C206 C207 -22.8(8) . . . . ?
C205 C206 C207 C208 52.6(8) . . . . ?
C206 C207 C208 C209 -50.8(8) . . . . ?
Co3 O27 C209 N21 18.0(7) . . . . ?
Co3 O27 C209 C208 -161.3(5) . . . . ?
C205 N21 C209 O27 -164.9(6) . . . . ?
O21 N21 C209 O27 4.1(8) . . . . ?
C205 N21 C209 C208 14.4(9) . . . . ?
O21 N21 C209 C208 -176.6(5) . . . . ?
C207 C208 C209 O27 -161.9(6) . . . . ?
C207 C208 C209 N21 18.8(8) . . . . ?
C210 N22 C212 C213 84.1(8) . . . . ?
C211 N22 C212 C213 -158.3(7) . . . . ?
Co3 N22 C212 C213 -38.2(8) . . . . ?
C214 N23 C213 C212 80.2(8) . . . . ?
C215 N23 C213 C212 -161.3(6) . . . . ?
Co3 N23 C213 C212 -42.2(7) . . . . ?
N22 C212 C213 N23 57.4(9) . . . . ?
C217 N24 C218 C219 -79.6(9) . . . . ?
C216 N24 C218 C219 163.3(7) . . . . ?
Co4 N24 C218 C219 43.5(8) . . . . ?
N24 C218 C219 N25 -59.4(10) . . . . ?
C221 N25 C219 C218 -80.5(9) . . . . ?
C220 N25 C219 C218 159.3(7) . . . . ?
Co4 N25 C219 C218 38.7(8) . . . . ?
O33 S3 C301 F33 -177.9(12) . . . . ?
O31 S3 C301 F33 -55.8(11) . . . . ?
O32 S3 C301 F33 61.9(11) . . . . ?
O33 S3 C301 F32 52.0(11) . . . . ?
O31 S3 C301 F32 174.2(8) . . . . ?
O32 S3 C301 F32 -68.2(9) . . . . ?
O33 S3 C301 F31 -61.8(10) . . . . ?
O31 S3 C301 F31 60.3(8) . . . . ?
O32 S3 C301 F31 177.9(7) . . . . ?
O41 S4 O43 F43 -111.7(12) . . . . ?
O42 S4 O43 F43 119.0(10) . . . . ?
C401 S4 O43 F43 4.3(8) . . . . ?
O42' S4' O43' F42' -101.3(16) . . . . ?
O41' S4' O43' F42' 100.3(16) . . . . ?
C401 S4' O43' F42' -2.5(12) . . . . ?
O43' S4' C401 F43' 101.0(16) . . . . ?
O42' S4' C401 F43' -137.7(17) . . . . ?
O41' S4' C401 F43' -20.2(18) . . . . ?
F42' S4' C401 F43' 98.5(15) . . . . ?
O43' S4' C401 F41 -58.9(9) . . . . ?
O42' S4' C401 F41 62.5(12) . . . . ?
O41' S4' C401 F41 179.9(12) . . . . ?
F42' S4' C401 F41 -61.4(12) . . . . ?
O43' S4' C401 F42 58.2(9) . . . . ?
O42' S4' C401 F42 179.5(11) . . . . ?
O41' S4' C401 F42 -63.0(12) . . . . ?
F42' S4' C401 F42 55.7(12) . . . . ?
O43' S4' C401 F41' -95.6(13) . . . . ?
O42' S4' C401 F41' 25.7(15) . . . . ?
O41' S4' C401 F41' 143.1(15) . . . . ?
F42' S4' C401 F41' -98.1(13) . . . . ?
O43' S4' C401 F43 175.5(9) . . . . ?
O42' S4' C401 F43 -63.2(12) . . . . ?
O41' S4' C401 F43 54.3(13) . . . . ?
F42' S4' C401 F43 173.0(13) . . . . ?
O43' S4' C401 F42' 2.5(12) . . . . ?
O42' S4' C401 F42' 123.8(14) . . . . ?
O41' S4' C401 F42' -118.7(14) . . . . ?
O43' S4' C401 S4 177.5(11) . . . . ?
O42' S4' C401 S4 -61.2(11) . . . . ?
O41' S4' C401 S4 56.3(12) . . . . ?
F42' S4' C401 S4 175.0(14) . . . . ?
O41 S4 C401 F43' 43.7(15) . . . . ?
O42 S4 C401 F43' -175.6(13) . . . . ?
O43 S4 C401 F43' -67.1(14) . . . . ?
O41 S4 C401 F41 -141.8(12) . . . . ?
O42 S4 C401 F41 -1.1(13) . . . . ?
O43 S4 C401 F41 107.4(12) . . . . ?
O41 S4 C401 F42 -2.6(13) . . . . ?
O42 S4 C401 F42 138.1(10) . . . . ?
O43 S4 C401 F42 -113.3(11) . . . . ?
O41 S4 C401 F41' -176.7(12) . . . . ?
O42 S4 C401 F41' -36.0(13) . . . . ?
O43 S4 C401 F41' 72.5(12) . . . . ?
O41 S4 C401 F43 105.2(11) . . . . ?
O42 S4 C401 F43 -114.1(10) . . . . ?
O43 S4 C401 F43 -5.6(10) . . . . ?
O41 S4 C401 F42' -68.5(13) . . . . ?
O42 S4 C401 F42' 72.2(12) . . . . ?
O43 S4 C401 F42' -179.3(12) . . . . ?
O41 S4 C401 S4' -73.1(11) . . . . ?
O42 S4 C401 S4' 67.6(10) . . . . ?
O43 S4 C401 S4' 176.2(12) . . . . ?
F43' C401 F43 O43 120.9(15) . . . . ?
F41 C401 F43 O43 -125.0(11) . . . . ?
F42 C401 F43 O43 126.8(10) . . . . ?
F41' C401 F43 O43 -106.4(12) . . . . ?
F42' C401 F43 O43 144(9) . . . . ?
S4' C401 F43 O43 5.5(11) . . . . ?
S4 C401 F43 O43 4.7(8) . . . . ?
S4 O43 F43 C401 -5.5(10) . . . . ?
S4' O43' F42' C401 3.3(15) . . . . ?
F43' C401 F42' O43' -123(2) . . . . ?
F41 C401 F42' O43' 122(2) . . . . ?
F42 C401 F42' O43' -127(2) . . . . ?
F41' C401 F42' O43' 108(2) . . . . ?
F43 C401 F42' O43' -144(8) . . . . ?
S4' C401 F42' O43' -2.9(13) . . . . ?
S4 C401 F42' O43' -4.8(17) . . . . ?
F43' C401 F42' S4' -120.3(15) . . . . ?
F41 C401 F42' S4' 125.0(10) . . . . ?
F42 C401 F42' S4' -123.7(10) . . . . ?
F41' C401 F42' S4' 111.2(13) . . . . ?
F43 C401 F42' S4' -141(9) . . . . ?
S4 C401 F42' S4' -2.0(5) . . . . ?
O42' S4' F42' O43' 108.0(12) . . . . ?
O41' S4' F42' O43' -107.7(14) . . . . ?
C401 S4' F42' O43' 176.7(15) . . . . ?
O43' S4' F42' C401 -176.7(15) . . . . ?
O42' S4' F42' C401 -68.7(14) . . . . ?
O41' S4' F42' C401 75.6(14) . . . . ?
